data_7007967
loop_
_publ_author_name
'Song, Datong'
'Jia, Wen Li'
'Wu, Gang'
'Wang, Suning'

_publ_section_title
;
 Cu(I) and Zn(II) complexes of 7-azaindole-containing scorpionates:
 structures, luminescence and fluxionality.
;
_journal_issue 3
_journal_name_full 'Dalton transactions (Cambridge, England : 2003)'
_journal_page_first 433
_journal_page_last 438
_journal_paper_doi 10.1039/b414328k
_journal_year 2005
_chemical_formula_sum 'C25 H24 B Cl N6 O Zn'
_chemical_formula_weight 536.14
_chemical_name_common 2
_chemical_name_systematic
;
?
;
_space_group_IT_number 2
_symmetry_cell_setting triclinic
_symmetry_space_group_name_Hall '-P 1'
_symmetry_space_group_name_H-M 'P -1'
_atom_sites_solution_hydrogens geom
_atom_sites_solution_primary direct
_atom_sites_solution_secondary difmap
_audit_creation_method SHELXL-97
_cell_angle_alpha 110.838(7)
_cell_angle_beta 101.423(8)
_cell_angle_gamma 110.095(7)
_cell_formula_units_Z 2
_cell_length_a 9.330(3)
_cell_length_b 12.373(3)
_cell_length_c 12.819(4)
_cell_measurement_temperature 293(2)
_cell_volume 1209.3(6)
_computing_cell_refinement 'Bruker SMART'
_computing_data_collection 'Bruker SMART'
_computing_data_reduction 'Bruker SHELXTL'
_computing_molecular_graphics 'Bruker SHELXTL'
_computing_publication_material 'Bruker SHELXTL'
_computing_structure_refinement 'SHELXL-97 (Sheldrick, 1997)'
_computing_structure_solution 'SHELXS-97 (Sheldrick, 1990)'
_diffrn_ambient_temperature 293(2)
_diffrn_measured_fraction_theta_full 0.931
_diffrn_measured_fraction_theta_max 0.931
_diffrn_measurement_device_type 'CCD area detector'
_diffrn_measurement_method 'phi and omega scans'
_diffrn_radiation_monochromator graphite
_diffrn_radiation_source 'fine-focus sealed tube'
_diffrn_radiation_type MoK\a
_diffrn_radiation_wavelength 0.71073
_diffrn_reflns_av_R_equivalents 0.0749
_diffrn_reflns_av_sigmaI/netI 0.5100
_diffrn_reflns_limit_h_max 12
_diffrn_reflns_limit_h_min -11
_diffrn_reflns_limit_k_max 16
_diffrn_reflns_limit_k_min -15
_diffrn_reflns_limit_l_max 17
_diffrn_reflns_limit_l_min -16
_diffrn_reflns_number 8905
_diffrn_reflns_theta_full 28.36
_diffrn_reflns_theta_max 28.36
_diffrn_reflns_theta_min 2.50
_diffrn_standards_decay_% 0
_exptl_absorpt_coefficient_mu 1.157
_exptl_absorpt_correction_T_max 1.000
_exptl_absorpt_correction_T_min 0.911
_exptl_absorpt_correction_type SADABS
_exptl_crystal_colour colorless
_exptl_crystal_density_diffrn 1.472
_exptl_crystal_density_method 'not measured'
_exptl_crystal_F_000 552
_exptl_crystal_size_max 0.4
_exptl_crystal_size_mid 0.2
_exptl_crystal_size_min 0.1
_refine_diff_density_max 0.391
_refine_diff_density_min -0.266
_refine_diff_density_rms 0.066
_refine_ls_extinction_method none
_refine_ls_goodness_of_fit_ref 0.686
_refine_ls_hydrogen_treatment mixed
_refine_ls_matrix_type full
_refine_ls_number_parameters 315
_refine_ls_number_reflns 5629
_refine_ls_number_restraints 0
_refine_ls_restrained_S_all 0.686
_refine_ls_R_factor_all 0.2936
_refine_ls_R_factor_gt 0.0683
_refine_ls_shift/su_max 0.001
_refine_ls_shift/su_mean 0.000
_refine_ls_structure_factor_coef Fsqd
_refine_ls_weighting_details 'calc w=1/[\s^2^(Fo^2^)+(0.0398P)^2^+0.0000P] where P=(Fo^2^+2Fc^2^)/3'
_refine_ls_weighting_scheme calc
_refine_ls_wR_factor_gt 0.1100
_refine_ls_wR_factor_ref 0.1452
_reflns_number_gt 1243
_reflns_number_total 5629
_reflns_threshold_expression >2sigma(I)
_cod_data_source_file b414328k.txt
_cod_data_source_block sdt82
_cod_depositor_comments
;
The following automatic conversions were performed:
'_symmetry_cell_setting' value 'Triclinic' changed to 'triclinic'
according to '/home/saulius/struct/CIF-dictionaries/cif_core.dic'
dictionary named 'cif_core.dic' version 2.4.1 from 2010-06-29.

Automatic conversion script
Id: cif_fix_enum 1527 2010-12-29 10:47:43Z saulius 
;
_cod_original_cell_volume 1209.2(6)
_cod_original_sg_symbol_H-M P-1
_cod_original_formula_sum 'C25 H24 B1 Cl1 N6 O1 Zn1'
_cod_database_code 7007967

loop_
_symmetry_equiv_pos_as_xyz
'x, y, z'
'-x, -y, -z'

loop_
_atom_site_label
_atom_site_type_symbol
_atom_site_fract_x
_atom_site_fract_y
_atom_site_fract_z
_atom_site_U_iso_or_equiv
_atom_site_adp_type
_atom_site_occupancy
_atom_site_symmetry_multiplicity
_atom_site_calc_flag
_atom_site_refinement_flags
_atom_site_disorder_assembly
_atom_site_disorder_group
Zn1 Zn -0.77141(12) -0.11790(10) -0.83116(9) 0.0610(4) Uani 1 1 d . . .
B1 B -0.4977(10) -0.2376(8) -0.8339(8) 0.0224(19) Uani 1 1 d . . .
H1B H -0.401(4) -0.283(4) -0.828(3) 0.004(11) Uiso 1 1 d . . .
Cl1 Cl -0.9552(3) -0.0426(2) -0.8293(2) 0.1075(10) Uani 1 1 d . . .
N1 N -0.4064(7) -0.1100(6) -0.7169(6) 0.0545(19) Uani 1 1 d . . .
N2 N -0.5760(8) -0.0018(6) -0.6819(5) 0.0555(19) Uani 1 1 d . . .
N3 N -0.6379(9) -0.3393(7) -0.8344(5) 0.062(2) Uani 1 1 d . . .
N4 N -0.8691(8) -0.2930(6) -0.8413(5) 0.0538(19) Uani 1 1 d . . .
N5 N -0.5215(6) -0.2216(5) -0.9487(6) 0.0500(19) Uani 1 1 d . . .
N6 N -0.7129(6) -0.1336(5) -0.9744(5) 0.0433(16) Uani 1 1 d . . .
C1 C -0.2474(11) -0.0741(9) -0.6507(8) 0.073(3) Uani 1 1 d . . .
H1A H -0.1917 -0.1225 -0.6736 0.088 Uiso 1 1 calc R . .
C2 C -0.1820(11) 0.0374(10) -0.5505(8) 0.089(3) Uani 1 1 d . . .
H2A H -0.0767 0.0781 -0.4936 0.107 Uiso 1 1 calc R . .
C3 C -0.2998(12) 0.0816(9) -0.5467(9) 0.068(3) Uani 1 1 d . . .
C4 C -0.3069(12) 0.1860(9) -0.4729(8) 0.080(3) Uani 1 1 d . . .
H4A H -0.2179 0.2501 -0.4033 0.097 Uiso 1 1 calc R . .
C5 C -0.4508(13) 0.1955(9) -0.5034(9) 0.072(3) Uani 1 1 d . . .
H5A H -0.4593 0.2674 -0.4543 0.087 Uiso 1 1 calc R . .
C6 C -0.5795(11) 0.1007(10) -0.6042(9) 0.076(3) Uani 1 1 d . . .
H6A H -0.6763 0.1082 -0.6199 0.092 Uiso 1 1 calc R . .
C7 C -0.4352(10) -0.0110(8) -0.6528(7) 0.046(2) Uani 1 1 d . . .
C8 C -0.6257(11) -0.4484(9) -0.8333(7) 0.072(3) Uani 1 1 d . . .
H8A H -0.5320 -0.4597 -0.8324 0.086 Uiso 1 1 calc R . .
C9 C -0.7620(15) -0.5368(10) -0.8337(8) 0.095(3) Uani 1 1 d . . .
H9A H -0.7755 -0.6139 -0.8317 0.114 Uiso 1 1 calc R . .
C10 C -0.8782(13) -0.4889(10) -0.8379(7) 0.064(3) Uani 1 1 d . . .
C11 C -1.0321(13) -0.5290(10) -0.8398(8) 0.086(3) Uani 1 1 d . . .
H11A H -1.0859 -0.6062 -0.8371 0.103 Uiso 1 1 calc R . .
C12 C -1.1065(12) -0.4539(12) -0.8457(8) 0.089(3) Uani 1 1 d . . .
H12A H -1.2147 -0.4815 -0.8501 0.107 Uiso 1 1 calc R . .
C13 C -1.0256(13) -0.3367(11) -0.8454(7) 0.086(3) Uani 1 1 d . . .
H13A H -1.0800 -0.2867 -0.8481 0.104 Uiso 1 1 calc R . .
C14 C -0.7972(12) -0.3690(9) -0.8388(6) 0.052(2) Uani 1 1 d . . .
C15 C -0.4361(9) -0.2567(7) -1.0179(8) 0.068(3) Uani 1 1 d . . .
H15A H -0.3608 -0.2858 -0.9965 0.082 Uiso 1 1 calc R . .
C16 C -0.4700(10) -0.2456(8) -1.1215(8) 0.079(3) Uani 1 1 d . . .
H16A H -0.4282 -0.2677 -1.1817 0.094 Uiso 1 1 calc R . .
C17 C -0.5847(9) -0.1924(7) -1.1163(8) 0.055(2) Uani 1 1 d . . .
C18 C -0.6681(10) -0.1601(8) -1.1892(7) 0.068(3) Uani 1 1 d . . .
H18A H -0.6564 -0.1720 -1.2623 0.082 Uiso 1 1 calc R . .
C19 C -0.7712(10) -0.1091(7) -1.1534(8) 0.068(3) Uani 1 1 d . . .
H19A H -0.8268 -0.0831 -1.2005 0.082 Uiso 1 1 calc R . .
C20 C -0.7895(9) -0.0976(7) -1.0466(8) 0.067(3) Uani 1 1 d . . .
H20A H -0.8586 -0.0631 -1.0230 0.080 Uiso 1 1 calc R . .
C21 C -0.6085(8) -0.1790(6) -1.0070(7) 0.043(2) Uani 1 1 d . . .
C22 C -0.710(5) -0.487(3) -0.448(4) 0.220(15) Uiso 0.50 1 d P . .
C22A C -0.820(3) -0.518(2) -0.4314(19) 0.094(7) Uiso 0.50 1 d P . .
C23 C -0.678(3) -0.550(3) -0.391(2) 0.153(10) Uiso 0.50 1 d P . .
C23A C -0.803(3) -0.638(3) -0.417(2) 0.134(9) Uiso 0.50 1 d P . .
C24 C -0.856(4) -0.712(3) -0.577(3) 0.185(12) Uiso 0.50 1 d P . .
C24A C -0.918(3) -0.620(3) -0.508(3) 0.143(9) Uiso 0.50 1 d P . .
C25 C -0.774(4) -0.652(3) -0.607(2) 0.127(9) Uiso 0.50 1 d P . .
C25A C -0.667(4) -0.605(4) -0.524(4) 0.204(14) Uiso 0.50 1 d P . .
O1 O -0.847(2) -0.5672(19) -0.5669(17) 0.177(7) Uiso 0.50 1 d P . .
O1A O -0.736(3) -0.679(2) -0.482(2) 0.181(7) Uiso 0.50 1 d P . .

loop_
_atom_site_aniso_label
_atom_site_aniso_U_11
_atom_site_aniso_U_22
_atom_site_aniso_U_33
_atom_site_aniso_U_23
_atom_site_aniso_U_13
_atom_site_aniso_U_12
Zn1 0.0582(7) 0.0699(8) 0.0623(8) 0.0291(6) 0.0237(6) 0.0372(6)
B1 0.030(5) 0.020(6) 0.026(6) 0.020(5) 0.013(5) 0.011(5)
Cl1 0.102(2) 0.139(3) 0.120(2) 0.060(2) 0.0526(17) 0.090(2)
N1 0.044(4) 0.067(6) 0.057(5) 0.031(5) 0.011(4) 0.031(4)
N2 0.074(5) 0.044(5) 0.043(5) 0.005(4) 0.029(4) 0.032(4)
N3 0.086(6) 0.057(6) 0.047(5) 0.012(4) 0.017(4) 0.054(5)
N4 0.040(4) 0.052(5) 0.057(5) 0.019(4) 0.022(4) 0.011(4)
N5 0.042(4) 0.054(5) 0.062(5) 0.021(4) 0.026(4) 0.033(4)
N6 0.040(4) 0.041(4) 0.040(4) 0.016(3) 0.005(3) 0.017(4)
C1 0.062(7) 0.072(8) 0.046(6) 0.008(6) -0.006(5) 0.021(6)
C2 0.075(7) 0.108(10) 0.056(7) 0.034(7) -0.004(6) 0.032(8)
C3 0.084(8) 0.049(7) 0.054(7) 0.015(6) 0.014(6) 0.029(7)
C4 0.108(9) 0.068(8) 0.044(6) 0.031(6) 0.012(6) 0.020(7)
C5 0.102(8) 0.061(8) 0.069(8) 0.031(6) 0.036(7) 0.049(7)
C6 0.072(7) 0.083(8) 0.073(7) 0.033(7) 0.026(6) 0.038(7)
C7 0.041(5) 0.041(6) 0.041(6) 0.016(5) 0.008(5) 0.009(5)
C8 0.086(8) 0.058(8) 0.066(7) 0.030(6) 0.024(6) 0.028(7)
C9 0.138(10) 0.065(9) 0.094(8) 0.041(7) 0.052(8) 0.049(8)
C10 0.082(8) 0.059(8) 0.032(6) 0.011(5) 0.021(6) 0.022(7)
C11 0.072(9) 0.069(9) 0.067(7) 0.017(6) 0.019(7) -0.002(7)
C12 0.061(8) 0.106(11) 0.057(7) 0.033(8) 0.012(6) 0.002(8)
C13 0.076(8) 0.099(10) 0.052(7) 0.022(7) 0.020(6) 0.022(7)
C14 0.087(7) 0.042(7) 0.033(5) 0.018(5) 0.020(5) 0.035(6)
C15 0.079(7) 0.078(7) 0.066(7) 0.036(6) 0.038(6) 0.045(6)
C16 0.088(7) 0.089(8) 0.068(7) 0.029(6) 0.057(6) 0.039(6)
C17 0.038(5) 0.058(6) 0.052(7) 0.018(5) 0.011(5) 0.011(5)
C18 0.057(6) 0.070(7) 0.051(6) 0.030(6) 0.007(5) 0.005(6)
C19 0.070(7) 0.066(7) 0.075(8) 0.047(6) 0.026(6) 0.023(6)
C20 0.056(6) 0.072(7) 0.091(8) 0.052(6) 0.023(6) 0.035(5)
C21 0.043(5) 0.036(5) 0.040(6) 0.010(4) 0.015(4) 0.014(4)

loop_
_atom_type_symbol
_atom_type_description
_atom_type_scat_dispersion_real
_atom_type_scat_dispersion_imag
_atom_type_scat_source
C C 0.0033 0.0016 'International Tables Vol C Tables 4.2.6.8 and 6.1.1.4'
H H 0.0000 0.0000 'International Tables Vol C Tables 4.2.6.8 and 6.1.1.4'
B B 0.0013 0.0007 'International Tables Vol C Tables 4.2.6.8 and 6.1.1.4'
N N 0.0061 0.0033 'International Tables Vol C Tables 4.2.6.8 and 6.1.1.4'
Cl Cl 0.1484 0.1585 'International Tables Vol C Tables 4.2.6.8 and 6.1.1.4'
Zn Zn 0.2839 1.4301 'International Tables Vol C Tables 4.2.6.8 and 6.1.1.4'
O O 0.0106 0.0060 'International Tables Vol C Tables 4.2.6.8 and 6.1.1.4'

loop_
_geom_angle_atom_site_label_1
_geom_angle_atom_site_label_2
_geom_angle_atom_site_label_3
_geom_angle
_geom_angle_site_symmetry_1
_geom_angle_site_symmetry_3
_geom_angle_publ_flag
N2 Zn1 N6 111.2(2) . . ?
N2 Zn1 N4 109.1(2) . . ?
N6 Zn1 N4 108.3(2) . . ?
N2 Zn1 Cl1 109.8(2) . . ?
N6 Zn1 Cl1 109.51(18) . . ?
N4 Zn1 Cl1 108.9(2) . . ?
N3 B1 N1 115.5(6) . . ?
N3 B1 N5 116.2(6) . . ?
N1 B1 N5 114.7(6) . . ?
C7 N1 C1 103.5(7) . . ?
C7 N1 B1 138.1(6) . . ?
C1 N1 B1 118.4(6) . . ?
C6 N2 C7 115.8(7) . . ?
C6 N2 Zn1 116.6(6) . . ?
C7 N2 Zn1 127.5(5) . . ?
C14 N3 C8 101.0(7) . . ?
C14 N3 B1 139.9(7) . . ?
C8 N3 B1 119.1(7) . . ?
C14 N4 C13 116.8(8) . . ?
C14 N4 Zn1 128.0(6) . . ?
C13 N4 Zn1 115.1(7) . . ?
C21 N5 C15 104.2(6) . . ?
C21 N5 B1 137.8(6) . . ?
C15 N5 B1 118.0(6) . . ?
C21 N6 C20 117.8(7) . . ?
C21 N6 Zn1 126.4(5) . . ?
C20 N6 Zn1 115.8(5) . . ?
C2 C1 N1 112.9(8) . . ?
C1 C2 C3 107.4(9) . . ?
C4 C3 C2 135.7(11) . . ?
C4 C3 C7 119.3(9) . . ?
C2 C3 C7 104.9(8) . . ?
C3 C4 C5 117.7(9) . . ?
C6 C5 C4 120.3(9) . . ?
N2 C6 C5 124.0(8) . . ?
N2 C7 N1 125.9(8) . . ?
N2 C7 C3 122.8(8) . . ?
N1 C7 C3 111.3(7) . . ?
C9 C8 N3 114.6(9) . . ?
C8 C9 C10 106.7(9) . . ?
C11 C10 C9 135.7(13) . . ?
C11 C10 C14 119.9(10) . . ?
C9 C10 C14 104.4(9) . . ?
C10 C11 C12 117.9(11) . . ?
C11 C12 C13 121.5(11) . . ?
N4 C13 C12 121.6(10) . . ?
N4 C14 N3 124.5(9) . . ?
N4 C14 C10 122.2(9) . . ?
N3 C14 C10 113.3(8) . . ?
N5 C15 C16 114.5(7) . . ?
C15 C16 C17 104.5(8) . . ?
C18 C17 C21 120.1(8) . . ?
C18 C17 C16 135.2(10) . . ?
C21 C17 C16 104.7(8) . . ?
C17 C18 C19 119.1(9) . . ?
C20 C19 C18 118.5(8) . . ?
N6 C20 C19 123.7(7) . . ?
N6 C21 N5 127.3(8) . . ?
N6 C21 C17 120.7(7) . . ?
N5 C21 C17 111.9(7) . . ?
C22A C22 C23 81(3) . . ?
C22A C22 O1 73(3) . . ?
C23 C22 O1 116(3) . . ?
C22A C22 C25A 115(3) . . ?
C23 C22 C25A 65(2) . . ?
O1 C22 C25A 75(2) . . ?
C22A C22 C24A 36.3(19) . . ?
C23 C22 C24A 82(2) . . ?
O1 C22 C24A 44.3(13) . . ?
C25A C22 C24A 83(2) . . ?
C22A C22 C23A 54(2) . . ?
C23 C22 C23A 34.3(16) . . ?
O1 C22 C23A 86(2) . . ?
C25A C22 C23A 69(2) . . ?
C24A C22 C23A 47.6(12) . . ?
C22 C22A C24A 111(3) . . ?
C22 C22A C23 57(2) . . ?
C24A C22A C23 100(2) . . ?
C22 C22A O1 66(2) . . ?
C24A C22A O1 54.7(16) . . ?
C23 C22A O1 99.9(15) . . ?
C22 C22A C23A 94(3) . . ?
C24A C22A C23A 65.6(18) . . ?
C23 C22A C23A 43.5(13) . . ?
O1 C22A C23A 98.6(16) . . ?
C23A C23 C22 107(3) . . ?
C23A C23 O1A 54.4(18) . . ?
C22 C23 O1A 105(3) . . ?
C23A C23 C22A 71(2) . . ?
C22 C23 C22A 42.5(17) . . ?
O1A C23 C22A 102(2) . . ?
C23A C23 C25A 95(3) . . ?
C22 C23 C25A 68(2) . . ?
O1A C23 C25A 48.6(16) . . ?
C22A C23 C25A 94(2) . . ?
C23 C23A O1A 73(2) . . ?
C23 C23A C24A 100(2) . . ?
O1A C23A C24A 97(2) . . ?
C23 C23A C22A 65(2) . . ?
O1A C23A C22A 109(2) . . ?
C24A C23A C22A 43.2(12) . . ?
C23 C23A C24 98(2) . . ?
O1A C23A C24 46.3(15) . . ?
C24A C23A C24 53.6(14) . . ?
C22A C23A C24 85.0(17) . . ?
C23 C23A C22 38.9(17) . . ?
O1A C23A C22 81(2) . . ?
C24A C23A C22 60.9(17) . . ?
C22A C23A C22 32.0(11) . . ?
C24 C23A C22 76.6(18) . . ?
C25 C24 O1A 93(3) . . ?
C25 C24 C24A 102(3) . . ?
O1A C24 C24A 94(3) . . ?
C25 C24 C25A 43(2) . . ?
O1A C24 C25A 50.3(19) . . ?
C24A C24 C25A 96(2) . . ?
C25 C24 O1 57(2) . . ?
O1A C24 O1 105(2) . . ?
C24A C24 O1 46.6(13) . . ?
C25A C24 O1 71(2) . . ?
C25 C24 C23A 114(3) . . ?
O1A C24 C23A 42.1(15) . . ?
C24A C24 C23A 54.8(16) . . ?
C25A C24 C23A 76(2) . . ?
O1 C24 C23A 86.0(17) . . ?
C22A C24A O1 78(2) . . ?
C22A C24A C24 118(2) . . ?
O1 C24A C24 74(2) . . ?
C22A C24A C23A 71.2(19) . . ?
O1 C24A C23A 115(2) . . ?
C24 C24A C23A 71.6(19) . . ?
C22A C24A C22 32.5(16) . . ?
O1 C24A C22 53.4(16) . . ?
C24 C24A C22 88(2) . . ?
C23A C24A C22 71.5(18) . . ?
C24 C25 C25A 94(3) . . ?
C24 C25 O1 84(3) . . ?
C25A C25 O1 98(3) . . ?
C24 C25 O1A 48(2) . . ?
C25A C25 O1A 47(2) . . ?
O1 C25 O1A 97.5(16) . . ?
C25 C25A O1A 94(3) . . ?
C25 C25A C24 43(2) . . ?
O1A C25A C24 52.1(18) . . ?
C25 C25A C23 122(3) . . ?
O1A C25A C23 57(2) . . ?
C24 C25A C23 89(3) . . ?
C25 C25A C22 96(3) . . ?
O1A C25A C22 94(3) . . ?
C24 C25A C22 92(2) . . ?
C23 C25A C22 46.7(16) . . ?
C25 C25A O1 47.8(19) . . ?
O1A C25A O1 95(2) . . ?
C24 C25A O1 57.2(17) . . ?
C23 C25A O1 83.1(18) . . ?
C22 C25A O1 48.2(16) . . ?
C24A O1 C25 97(2) . . ?
C24A O1 C22 82(2) . . ?
C25 O1 C22 91(2) . . ?
C24A O1 C22A 47.3(14) . . ?
C25 O1 C22A 112.4(16) . . ?
C22 O1 C22A 40.7(14) . . ?
C24A O1 C24 58.9(16) . . ?
C25 O1 C24 39.5(13) . . ?
C22 O1 C24 94(2) . . ?
C22A O1 C24 89.8(17) . . ?
C24A O1 C25A 90.7(18) . . ?
C25 O1 C25A 34.5(14) . . ?
C22 O1 C25A 56.7(17) . . ?
C22A O1 C25A 83.0(16) . . ?
C24 O1 C25A 52.1(16) . . ?
C23A O1A C25A 115(3) . . ?
C23A O1A C24 92(2) . . ?
C25A O1A C24 78(2) . . ?
C23A O1A C23 52.2(15) . . ?
C25A O1A C23 74(2) . . ?
C24 O1A C23 113(2) . . ?
C23A O1A C25 111.3(19) . . ?
C25A O1A C25 39.1(17) . . ?
C24 O1A C25 39.0(16) . . ?
C23 O1A C25 98.6(19) . . ?

loop_
_geom_bond_atom_site_label_1
_geom_bond_atom_site_label_2
_geom_bond_distance
_geom_bond_site_symmetry_2
_geom_bond_publ_flag
Zn1 N2 1.978(6) . ?
Zn1 N6 1.980(5) . ?
Zn1 N4 1.984(6) . ?
Zn1 Cl1 2.215(2) . ?
B1 N3 1.467(9) . ?
B1 N1 1.534(9) . ?
B1 N5 1.537(8) . ?
N1 C7 1.358(8) . ?
N1 C1 1.378(8) . ?
N2 C6 1.321(8) . ?
N2 C7 1.348(7) . ?
N3 C14 1.387(9) . ?
N3 C8 1.398(8) . ?
N4 C14 1.334(8) . ?
N4 C13 1.354(9) . ?
N5 C21 1.352(8) . ?
N5 C15 1.362(7) . ?
N6 C21 1.345(7) . ?
N6 C20 1.348(8) . ?
C1 C2 1.333(9) . ?
C2 C3 1.388(10) . ?
C3 C4 1.335(9) . ?
C3 C7 1.405(9) . ?
C4 C5 1.379(10) . ?
C5 C6 1.351(10) . ?
C8 C9 1.360(10) . ?
C9 C10 1.404(10) . ?
C10 C11 1.340(10) . ?
C10 C14 1.421(10) . ?
C11 C12 1.351(10) . ?
C12 C13 1.384(11) . ?
C15 C16 1.370(9) . ?
C16 C17 1.437(9) . ?
C17 C18 1.352(9) . ?
C17 C21 1.422(9) . ?
C18 C19 1.385(9) . ?
C19 C20 1.376(9) . ?
C22 C22A 1.06(3) . ?
C22 C23 1.31(3) . ?
C22 O1 1.49(4) . ?
C22 C25A 1.67(4) . ?
C22 C24A 1.84(4) . ?
C22 C23A 2.00(4) . ?
C22A C24A 1.17(3) . ?
C22A C23 1.55(3) . ?
C22A O1 1.55(3) . ?
C22A C23A 1.61(3) . ?
C23 C23A 1.17(3) . ?
C23 O1A 1.42(3) . ?
C23 C25A 1.63(4) . ?
C23A O1A 1.21(2) . ?
C23A C24A 1.55(3) . ?
C23A C24 1.80(4) . ?
C24 C25 1.10(3) . ?
C24 O1A 1.30(3) . ?
C24 C24A 1.53(3) . ?
C24 C25A 1.61(4) . ?
C24 O1 1.72(3) . ?
C24A O1 1.30(3) . ?
C25 C25A 1.10(3) . ?
C25 O1 1.44(2) . ?
C25 O1A 1.75(3) . ?
C25A O1A 1.27(4) . ?
C25A O1 1.93(4) . ?
